data_7015557
loop_
_publ_author_name
'L\'opez-G\'omez, Mar\'ia J'
'Connelly, Neil G.'
'Haddow, Mairi F.'
'Hamilton, Alex'
'Lusi, Matteo'
'Baisch, Ulrich'
'Orpen, A. Guy'

_publ_section_title
;
 Potassium S2N-heteroscorpionates: structure and iridaboratrane
 formation.
;
_journal_issue 17
_journal_name_full 'Dalton transactions (Cambridge, England : 2003)'
_journal_page_first 4647
_journal_page_last 4659
_journal_paper_doi 10.1039/c0dt01718c
_journal_volume 40
_journal_year 2011
_chemical_formula_moiety 'C32 H33 B Ir N6 O P S2, 2(C H2 Cl2)'
_chemical_formula_sum 'C34 H37 B Cl4 Ir N6 O P S2'
_chemical_formula_weight 985.60
_chemical_name_systematic
;
?
;
_space_group_IT_number 2
_symmetry_cell_setting triclinic
_symmetry_space_group_name_Hall '-P 1'
_symmetry_space_group_name_H-M 'P -1'
_atom_sites_solution_hydrogens geom
_atom_sites_solution_primary direct
_atom_sites_solution_secondary difmap
_audit_creation_method SHELXL-97
_cell_angle_alpha 85.9710(10)
_cell_angle_beta 72.1290(10)
_cell_angle_gamma 67.116(2)
_cell_formula_units_Z 2
_cell_length_a 11.7634(4)
_cell_length_b 12.8390(5)
_cell_length_c 14.8572(6)
_cell_measurement_reflns_used 49561
_cell_measurement_temperature 120(2)
_cell_measurement_theta_max 27.48
_cell_measurement_theta_min 2.91
_cell_volume 1964.45(13)
_computing_cell_refinement
;
DENZO (Otwinowski & Minor, 1997) & COLLECT (Hooft, R.W.W., 1998)
;
_computing_data_collection 'COLLECT (Hooft, R.W.W., 1998)'
_computing_data_reduction
;
DENZO (Otwinowski & Minor, 1997) & COLLECT (Hooft, R.W.W., 1998)
;
_computing_molecular_graphics 'Bruker SHELXTL'
_computing_publication_material 'Bruker SHELXTL'
_computing_structure_refinement 'SHELXL-97 (Sheldrick, 1997)'
_computing_structure_solution 'SHELXS-97 (Sheldrick, 1990)'
_diffrn_ambient_temperature 120(2)
_diffrn_detector_area_resol_mean '4096x4096pixels / 62x62mm'
_diffrn_measured_fraction_theta_full 0.988
_diffrn_measured_fraction_theta_max 0.988
_diffrn_measurement_device_type
;
Bruker-Nonius APEX II CCD camera on \k-goniostat'
;
_diffrn_measurement_method '\f & \w scans'
_diffrn_radiation_monochromator '10cm confocal mirrors'
_diffrn_radiation_source 'Bruker-Nonius FR591 rotating anode'
_diffrn_radiation_type MoK\a
_diffrn_radiation_wavelength 0.71073
_diffrn_reflns_av_R_equivalents 0.0550
_diffrn_reflns_av_sigmaI/netI 0.0518
_diffrn_reflns_limit_h_max 15
_diffrn_reflns_limit_h_min -15
_diffrn_reflns_limit_k_max 16
_diffrn_reflns_limit_k_min -16
_diffrn_reflns_limit_l_max 19
_diffrn_reflns_limit_l_min -19
_diffrn_reflns_number 29754
_diffrn_reflns_theta_full 27.54
_diffrn_reflns_theta_max 27.54
_diffrn_reflns_theta_min 2.96
_exptl_absorpt_coefficient_mu 3.854
_exptl_absorpt_correction_T_max 1
_exptl_absorpt_correction_T_min 0.7404
_exptl_absorpt_correction_type multi-scan
_exptl_absorpt_process_details 'SADABS 2007/2 (Sheldrick, G.M., 2007)'
_exptl_crystal_colour colourless
_exptl_crystal_density_diffrn 1.666
_exptl_crystal_density_method 'not measured'
_exptl_crystal_description shard
_exptl_crystal_F_000 976
_exptl_crystal_size_max 0.06
_exptl_crystal_size_mid 0.06
_exptl_crystal_size_min 0.06
_refine_diff_density_max 1.360
_refine_diff_density_min -1.067
_refine_diff_density_rms 0.148
_refine_ls_extinction_method none
_refine_ls_goodness_of_fit_ref 1.092
_refine_ls_hydrogen_treatment mixed
_refine_ls_matrix_type full
_refine_ls_number_parameters 458
_refine_ls_number_reflns 8969
_refine_ls_number_restraints 1
_refine_ls_restrained_S_all 1.092
_refine_ls_R_factor_all 0.0499
_refine_ls_R_factor_gt 0.0394
_refine_ls_shift/su_max 0.001
_refine_ls_shift/su_mean 0.000
_refine_ls_structure_factor_coef Fsqd
_refine_ls_weighting_details 'calc w=1/[\s^2^(Fo^2^)+(0.0000P)^2^+9.6667P] where P=(Fo^2^+2Fc^2^)/3'
_refine_ls_weighting_scheme calc
_refine_ls_wR_factor_gt 0.0821
_refine_ls_wR_factor_ref 0.0873
_reflns_number_gt 7993
_reflns_number_total 8969
_reflns_threshold_expression >2sigma(I)
_cod_data_source_file c0dt01718c.txt
_cod_data_source_block 7
_cod_original_sg_symbol_H-M P-1
_cod_database_code 7015557

loop_
_symmetry_equiv_pos_as_xyz
'x, y, z'
'-x, -y, -z'

loop_
_atom_site_label
_atom_site_type_symbol
_atom_site_fract_x
_atom_site_fract_y
_atom_site_fract_z
_atom_site_U_iso_or_equiv
_atom_site_adp_type
_atom_site_occupancy
_atom_site_symmetry_multiplicity
_atom_site_calc_flag
_atom_site_refinement_flags
_atom_site_disorder_assembly
_atom_site_disorder_group
Ir1 Ir 0.002151(16) 0.289777(15) 0.748018(13) 0.01739(6) Uani 1 1 d D . .
H1 H -0.014(5) 0.374(3) 0.674(3) 0.021 Uiso 1 1 d D . .
N1 N -0.1673(3) 0.5112(3) 0.8702(3) 0.0207(8) Uani 1 1 d . . .
N2 N -0.0641(4) 0.6010(4) 0.9105(3) 0.0259(9) Uani 1 1 d . . .
N3 N -0.2228(3) 0.3465(3) 0.9345(3) 0.0192(8) Uani 1 1 d . . .
N4 N -0.1977(4) 0.2243(3) 1.0436(3) 0.0226(8) Uani 1 1 d . . .
N5 N -0.3056(3) 0.4494(3) 0.8039(3) 0.0189(8) Uani 1 1 d . . .
N6 N -0.3931(3) 0.3975(3) 0.8301(3) 0.0209(8) Uani 1 1 d . . .
O1 O -0.1553(4) 0.2074(3) 0.6699(3) 0.0373(10) Uani 1 1 d . . .
P1 P 0.21589(11) 0.17284(10) 0.65105(9) 0.0192(2) Uani 1 1 d . . .
S1 S 0.09253(11) 0.39802(10) 0.81033(9) 0.0224(2) Uani 1 1 d . . .
S2 S 0.00565(11) 0.16495(10) 0.88055(9) 0.0248(3) Uani 1 1 d . . .
B1 B -0.1876(4) 0.4065(4) 0.8406(4) 0.0173(10) Uani 1 1 d . . .
C1 C -0.0500(4) 0.5068(4) 0.8658(3) 0.0205(9) Uani 1 1 d . . .
C2 C -0.2592(5) 0.6118(4) 0.9213(4) 0.0278(11) Uani 1 1 d . . .
H2 H -0.3505 0.6367 0.9360 0.033 Uiso 1 1 calc R . .
C3 C -0.1959(5) 0.6668(4) 0.9458(4) 0.0283(11) Uani 1 1 d . . .
H3 H -0.2340 0.7375 0.9808 0.034 Uiso 1 1 calc R . .
C4 C 0.0410(5) 0.6289(5) 0.9191(4) 0.0298(11) Uani 1 1 d . . .
H4A H 0.1061 0.5615 0.9352 0.045 Uiso 1 1 calc R . .
H4B H 0.0067 0.6888 0.9691 0.045 Uiso 1 1 calc R . .
H4C H 0.0811 0.6552 0.8588 0.045 Uiso 1 1 calc R . .
C5 C -0.1434(4) 0.2463(4) 0.9543(3) 0.0207(9) Uani 1 1 d . . .
C6 C -0.3297(4) 0.3897(4) 1.0147(3) 0.0235(10) Uani 1 1 d . . .
H6 H -0.4009 0.4601 1.0207 0.028 Uiso 1 1 calc R . .
C7 C -0.3146(4) 0.3143(4) 1.0822(3) 0.0234(10) Uani 1 1 d . . .
H7 H -0.3728 0.3213 1.1443 0.028 Uiso 1 1 calc R . .
C8 C -0.1394(5) 0.1218(4) 1.0905(4) 0.0327(12) Uani 1 1 d . . .
H8A H -0.1478 0.0576 1.0652 0.049 Uiso 1 1 calc R . .
H8B H -0.1838 0.1331 1.1588 0.049 Uiso 1 1 calc R . .
H8C H -0.0475 0.1062 1.0789 0.049 Uiso 1 1 calc R . .
C9 C -0.3310(4) 0.5220(4) 0.7346(3) 0.0223(10) Uani 1 1 d . . .
C10 C -0.4373(4) 0.5171(4) 0.7167(3) 0.0254(10) Uani 1 1 d . . .
H10 H -0.4784 0.5582 0.6720 0.030 Uiso 1 1 calc R . .
C11 C -0.4719(4) 0.4395(4) 0.7779(3) 0.0222(10) Uani 1 1 d . . .
C12 C -0.2511(5) 0.5895(4) 0.6884(4) 0.0295(11) Uani 1 1 d . . .
H12A H -0.2672 0.6499 0.7332 0.044 Uiso 1 1 calc R . .
H12B H -0.2749 0.6229 0.6322 0.044 Uiso 1 1 calc R . .
H12C H -0.1590 0.5397 0.6698 0.044 Uiso 1 1 calc R . .
C13 C -0.5814(5) 0.4024(5) 0.7878(4) 0.0297(11) Uani 1 1 d . . .
H13A H -0.5515 0.3374 0.7435 0.045 Uiso 1 1 calc R . .
H13B H -0.6532 0.4649 0.7735 0.045 Uiso 1 1 calc R . .
H13C H -0.6108 0.3807 0.8527 0.045 Uiso 1 1 calc R . .
C14 C -0.0918(5) 0.2362(4) 0.6999(4) 0.0275(11) Uani 1 1 d . . .
C15 C 0.2161(4) 0.1067(4) 0.5461(3) 0.0226(10) Uani 1 1 d . . .
C16 C 0.1533(4) 0.0300(4) 0.5587(4) 0.0259(11) Uani 1 1 d . . .
H16 H 0.1126 0.0142 0.6210 0.031 Uiso 1 1 calc R . .
C17 C 0.1505(5) -0.0216(4) 0.4823(4) 0.0294(11) Uani 1 1 d . . .
H17 H 0.1122 -0.0760 0.4915 0.035 Uiso 1 1 calc R . .
C18 C 0.2034(5) 0.0057(5) 0.3916(4) 0.0345(13) Uani 1 1 d . . .
H18 H 0.1986 -0.0281 0.3387 0.041 Uiso 1 1 calc R . .
C19 C 0.2632(5) 0.0820(5) 0.3774(4) 0.0354(13) Uani 1 1 d . . .
H19 H 0.2988 0.1011 0.3150 0.043 Uiso 1 1 calc R . .
C20 C 0.2709(5) 0.1308(4) 0.4551(4) 0.0262(10) Uani 1 1 d . . .
H20 H 0.3145 0.1813 0.4452 0.031 Uiso 1 1 calc R . .
C21 C 0.3267(4) 0.2453(4) 0.6019(3) 0.0197(9) Uani 1 1 d . . .
C22 C 0.4594(4) 0.1934(4) 0.5896(4) 0.0250(10) Uani 1 1 d . . .
H22 H 0.4946 0.1184 0.6086 0.030 Uiso 1 1 calc R . .
C23 C 0.5403(5) 0.2502(4) 0.5497(4) 0.0282(11) Uani 1 1 d . . .
H23 H 0.6300 0.2152 0.5435 0.034 Uiso 1 1 calc R . .
C24 C 0.4903(5) 0.3579(4) 0.5190(4) 0.0285(11) Uani 1 1 d . . .
H24 H 0.5461 0.3959 0.4901 0.034 Uiso 1 1 calc R . .
C25 C 0.3579(5) 0.4109(4) 0.5303(4) 0.0267(11) Uani 1 1 d . . .
H25 H 0.3234 0.4852 0.5098 0.032 Uiso 1 1 calc R . .
C26 C 0.2772(4) 0.3543(4) 0.5716(3) 0.0225(10) Uani 1 1 d . . .
H26 H 0.1871 0.3903 0.5793 0.027 Uiso 1 1 calc R . .
C27 C 0.3116(4) 0.0540(4) 0.7072(4) 0.0226(10) Uani 1 1 d . . .
C28 C 0.3725(4) -0.0569(4) 0.6683(4) 0.0270(11) Uani 1 1 d . . .
H28 H 0.3654 -0.0736 0.6094 0.032 Uiso 1 1 calc R . .
C29 C 0.4440(5) -0.1440(4) 0.7151(4) 0.0322(12) Uani 1 1 d . . .
H29 H 0.4834 -0.2197 0.6890 0.039 Uiso 1 1 calc R . .
C30 C 0.4568(5) -0.1194(5) 0.7989(4) 0.0334(12) Uani 1 1 d . . .
H30 H 0.5064 -0.1783 0.8301 0.040 Uiso 1 1 calc R . .
C31 C 0.3982(5) -0.0092(5) 0.8386(4) 0.0356(12) Uani 1 1 d . . .
H31 H 0.4079 0.0071 0.8966 0.043 Uiso 1 1 calc R . .
C32 C 0.3254(5) 0.0766(4) 0.7930(4) 0.0286(11) Uani 1 1 d . . .
H32 H 0.2845 0.1517 0.8204 0.034 Uiso 1 1 calc R . .
C33 C 0.9588(8) 0.3319(7) 0.3484(5) 0.063(2) Uani 1 1 d . . .
H33A H 0.9368 0.4059 0.3190 0.076 Uiso 1 1 calc R . .
H33B H 1.0484 0.2826 0.3123 0.076 Uiso 1 1 calc R . .
Cl1 Cl 0.8517(3) 0.2699(2) 0.34130(19) 0.0907(8) Uani 1 1 d . . .
Cl2 Cl 0.95095(18) 0.35189(18) 0.46723(14) 0.0680(6) Uani 1 1 d . . .
C34 C 0.3424(8) 0.8714(6) 0.1325(7) 0.075(3) Uani 1 1 d . . .
H34A H 0.3609 0.8656 0.1937 0.089 Uiso 1 1 calc R . .
H34B H 0.3095 0.8123 0.1283 0.089 Uiso 1 1 calc R . .
Cl3 Cl 0.48475(17) 0.84519(15) 0.04181(13) 0.0549(4) Uani 1 1 d . . .
Cl4 Cl 0.22223(19) 1.0038(2) 0.13109(16) 0.0743(6) Uani 1 1 d . . .

loop_
_atom_site_aniso_label
_atom_site_aniso_U_11
_atom_site_aniso_U_22
_atom_site_aniso_U_33
_atom_site_aniso_U_23
_atom_site_aniso_U_13
_atom_site_aniso_U_12
Ir1 0.01526(8) 0.01660(9) 0.01817(9) -0.00167(6) -0.00200(6) -0.00586(6)
N1 0.0164(17) 0.0182(19) 0.025(2) -0.0061(16) -0.0041(15) -0.0050(15)
N2 0.026(2) 0.025(2) 0.028(2) -0.0071(18) -0.0032(17) -0.0140(17)
N3 0.0169(17) 0.0200(19) 0.0186(19) -0.0018(15) -0.0027(15) -0.0066(15)
N4 0.0220(19) 0.020(2) 0.021(2) 0.0017(16) -0.0020(16) -0.0063(16)
N5 0.0177(17) 0.0172(19) 0.021(2) -0.0024(15) -0.0040(15) -0.0074(15)
N6 0.0170(17) 0.024(2) 0.022(2) -0.0023(16) -0.0036(15) -0.0096(15)
O1 0.0304(19) 0.041(2) 0.043(2) -0.0166(19) -0.0051(17) -0.0178(17)
P1 0.0164(5) 0.0175(6) 0.0203(6) -0.0010(5) -0.0014(4) -0.0058(4)
S1 0.0177(5) 0.0225(6) 0.0271(6) -0.0036(5) -0.0053(4) -0.0082(4)
S2 0.0215(5) 0.0182(6) 0.0247(6) 0.0022(5) 0.0005(5) -0.0032(4)
B1 0.012(2) 0.016(2) 0.020(3) -0.0028(19) -0.0013(18) -0.0029(17)
C1 0.021(2) 0.023(2) 0.019(2) -0.0013(18) -0.0035(18) -0.0117(18)
C2 0.025(2) 0.024(3) 0.028(3) -0.007(2) -0.003(2) -0.0051(19)
C3 0.031(3) 0.018(2) 0.034(3) -0.012(2) -0.004(2) -0.009(2)
C4 0.033(3) 0.034(3) 0.032(3) 0.001(2) -0.009(2) -0.023(2)
C5 0.020(2) 0.021(2) 0.021(2) -0.0004(18) -0.0018(18) -0.0112(18)
C6 0.014(2) 0.027(3) 0.023(2) -0.005(2) -0.0007(18) -0.0050(18)
C7 0.019(2) 0.028(3) 0.021(2) -0.002(2) -0.0017(18) -0.0095(19)
C8 0.029(3) 0.026(3) 0.031(3) 0.011(2) -0.001(2) -0.007(2)
C9 0.018(2) 0.019(2) 0.024(2) -0.0027(19) -0.0027(18) -0.0023(17)
C10 0.018(2) 0.033(3) 0.020(2) 0.000(2) -0.0064(18) -0.0048(19)
C11 0.015(2) 0.030(3) 0.019(2) -0.0051(19) -0.0036(17) -0.0075(18)
C12 0.028(2) 0.025(3) 0.034(3) 0.004(2) -0.008(2) -0.010(2)
C13 0.024(2) 0.041(3) 0.027(3) 0.002(2) -0.008(2) -0.016(2)
C14 0.023(2) 0.023(2) 0.027(3) -0.006(2) 0.003(2) -0.0048(19)
C15 0.016(2) 0.021(2) 0.025(3) -0.0044(19) -0.0022(18) -0.0036(17)
C16 0.014(2) 0.019(2) 0.035(3) -0.003(2) -0.0007(19) -0.0017(17)
C17 0.024(2) 0.022(2) 0.042(3) -0.008(2) -0.011(2) -0.0060(19)
C18 0.029(3) 0.034(3) 0.038(3) -0.015(2) -0.011(2) -0.006(2)
C19 0.040(3) 0.042(3) 0.026(3) -0.004(2) -0.007(2) -0.019(3)
C20 0.024(2) 0.028(3) 0.027(3) -0.005(2) -0.006(2) -0.012(2)
C21 0.017(2) 0.022(2) 0.018(2) -0.0046(18) 0.0001(17) -0.0078(17)
C22 0.023(2) 0.021(2) 0.027(3) -0.003(2) -0.0044(19) -0.0055(19)
C23 0.021(2) 0.026(3) 0.034(3) -0.004(2) -0.002(2) -0.009(2)
C24 0.027(2) 0.026(3) 0.031(3) -0.001(2) 0.000(2) -0.016(2)
C25 0.025(2) 0.025(3) 0.028(3) 0.002(2) -0.002(2) -0.012(2)
C26 0.022(2) 0.023(2) 0.019(2) 0.0001(19) -0.0010(18) -0.0088(18)
C27 0.0122(19) 0.022(2) 0.028(3) -0.001(2) -0.0019(18) -0.0048(17)
C28 0.023(2) 0.023(2) 0.029(3) -0.001(2) -0.002(2) -0.0056(19)
C29 0.025(2) 0.021(3) 0.039(3) 0.004(2) -0.003(2) -0.003(2)
C30 0.023(2) 0.028(3) 0.041(3) 0.014(2) -0.012(2) -0.003(2)
C31 0.035(3) 0.038(3) 0.035(3) 0.008(2) -0.016(2) -0.012(2)
C32 0.028(2) 0.025(3) 0.029(3) 0.003(2) -0.006(2) -0.010(2)
C33 0.067(5) 0.060(5) 0.048(4) 0.013(4) -0.008(4) -0.020(4)
Cl1 0.1129(19) 0.0953(18) 0.0757(16) 0.0148(14) -0.0170(14) -0.0630(16)
Cl2 0.0523(10) 0.0713(13) 0.0523(11) 0.0141(9) -0.0118(8) 0.0003(9)
C34 0.072(5) 0.038(4) 0.080(6) -0.001(4) 0.022(4) -0.020(4)
Cl3 0.0516(9) 0.0473(9) 0.0484(10) 0.0045(8) -0.0044(8) -0.0096(7)
Cl4 0.0513(10) 0.0774(14) 0.0635(13) 0.0054(11) -0.0119(9) 0.0024(9)

loop_
_atom_type_symbol
_atom_type_description
_atom_type_scat_dispersion_real
_atom_type_scat_dispersion_imag
_atom_type_scat_source
C C 0.0033 0.0016 'International Tables Vol C Tables 4.2.6.8 and 6.1.1.4'
H H 0.0000 0.0000 'International Tables Vol C Tables 4.2.6.8 and 6.1.1.4'
B B 0.0013 0.0007 'International Tables Vol C Tables 4.2.6.8 and 6.1.1.4'
Cl Cl 0.1484 0.1585 'International Tables Vol C Tables 4.2.6.8 and 6.1.1.4'
Ir Ir -1.4442 7.9887 'International Tables Vol C Tables 4.2.6.8 and 6.1.1.4'
N N 0.0061 0.0033 'International Tables Vol C Tables 4.2.6.8 and 6.1.1.4'
O O 0.0106 0.0060 'International Tables Vol C Tables 4.2.6.8 and 6.1.1.4'
P P 0.1023 0.0942 'International Tables Vol C Tables 4.2.6.8 and 6.1.1.4'
S S 0.1246 0.1234 'International Tables Vol C Tables 4.2.6.8 and 6.1.1.4'

loop_
_geom_angle_atom_site_label_1
_geom_angle_atom_site_label_2
_geom_angle_atom_site_label_3
_geom_angle
_geom_angle_site_symmetry_1
_geom_angle_site_symmetry_3
_geom_angle_publ_flag
C14 Ir1 B1 85.96(19) . . yes
C14 Ir1 P1 98.63(15) . . yes
B1 Ir1 P1 175.26(13) . . yes
C14 Ir1 S1 168.29(16) . . yes
B1 Ir1 S1 85.26(13) . . yes
P1 Ir1 S1 90.03(4) . . yes
C14 Ir1 S2 94.64(17) . . yes
B1 Ir1 S2 86.30(14) . . yes
P1 Ir1 S2 94.50(4) . . yes
S1 Ir1 S2 92.51(4) . . yes
C14 Ir1 H1 84.8(19) . . ?
B1 Ir1 H1 87.5(19) . . ?
P1 Ir1 H1 91.7(19) . . ?
S1 Ir1 H1 87.1(19) . . ?
S2 Ir1 H1 173.8(19) . . ?
C1 N1 C2 107.5(4) . . ?
C1 N1 B1 122.0(4) . . ?
C2 N1 B1 129.2(4) . . ?
C1 N2 C3 108.2(4) . . ?
C1 N2 C4 125.6(4) . . ?
C3 N2 C4 126.2(4) . . ?
C5 N3 C6 108.0(4) . . ?
C5 N3 B1 123.6(4) . . ?
C6 N3 B1 128.0(4) . . ?
C5 N4 C7 108.8(4) . . ?
C5 N4 C8 124.3(4) . . ?
C7 N4 C8 126.9(4) . . ?
C9 N5 N6 110.1(4) . . ?
C9 N5 B1 129.7(4) . . ?
N6 N5 B1 119.3(4) . . ?
C11 N6 N5 106.0(4) . . ?
C15 P1 C27 103.8(2) . . ?
C15 P1 C21 103.1(2) . . ?
C27 P1 C21 102.3(2) . . ?
C15 P1 Ir1 113.33(15) . . ?
C27 P1 Ir1 116.73(15) . . ?
C21 P1 Ir1 115.85(15) . . ?
C1 S1 Ir1 97.72(15) . . ?
C5 S2 Ir1 96.81(17) . . ?
N5 B1 N3 107.6(3) . . ?
N5 B1 N1 108.6(4) . . ?
N3 B1 N1 105.5(4) . . ?
N5 B1 Ir1 119.4(3) . . yes
N3 B1 Ir1 107.7(3) . . ?
N1 B1 Ir1 107.3(3) . . ?
N1 C1 N2 108.9(4) . . ?
N1 C1 S1 124.1(3) . . ?
N2 C1 S1 126.9(3) . . ?
C3 C2 N1 108.1(4) . . ?
C3 C2 H2 125.9 . . ?
N1 C2 H2 125.9 . . ?
C2 C3 N2 107.2(4) . . ?
C2 C3 H3 126.4 . . ?
N2 C3 H3 126.4 . . ?
N2 C4 H4A 109.5 . . ?
N2 C4 H4B 109.5 . . ?
H4A C4 H4B 109.5 . . ?
N2 C4 H4C 109.5 . . ?
H4A C4 H4C 109.5 . . ?
H4B C4 H4C 109.5 . . ?
N3 C5 N4 108.4(4) . . ?
N3 C5 S2 125.3(4) . . ?
N4 C5 S2 126.2(4) . . ?
C7 C6 N3 108.1(4) . . ?
C7 C6 H6 126.0 . . ?
N3 C6 H6 126.0 . . ?
C6 C7 N4 106.8(4) . . ?
C6 C7 H7 126.6 . . ?
N4 C7 H7 126.6 . . ?
N4 C8 H8A 109.5 . . ?
N4 C8 H8B 109.5 . . ?
H8A C8 H8B 109.5 . . ?
N4 C8 H8C 109.5 . . ?
H8A C8 H8C 109.5 . . ?
H8B C8 H8C 109.5 . . ?
N5 C9 C10 107.0(4) . . ?
N5 C9 C12 123.5(4) . . ?
C10 C9 C12 129.4(5) . . ?
C9 C10 C11 105.7(4) . . ?
C9 C10 H10 127.1 . . ?
C11 C10 H10 127.1 . . ?
N6 C11 C10 111.1(4) . . ?
N6 C11 C13 121.0(5) . . ?
C10 C11 C13 127.9(5) . . ?
C9 C12 H12A 109.5 . . ?
C9 C12 H12B 109.5 . . ?
H12A C12 H12B 109.5 . . ?
C9 C12 H12C 109.5 . . ?
H12A C12 H12C 109.5 . . ?
H12B C12 H12C 109.5 . . ?
C11 C13 H13A 109.5 . . ?
C11 C13 H13B 109.5 . . ?
H13A C13 H13B 109.5 . . ?
C11 C13 H13C 109.5 . . ?
H13A C13 H13C 109.5 . . ?
H13B C13 H13C 109.5 . . ?
O1 C14 Ir1 176.8(5) . . ?
C20 C15 C16 118.4(5) . . ?
C20 C15 P1 123.0(4) . . ?
C16 C15 P1 118.6(4) . . ?
C17 C16 C15 120.8(5) . . ?
C17 C16 H16 119.6 . . ?
C15 C16 H16 119.6 . . ?
C16 C17 C18 119.9(5) . . ?
C16 C17 H17 120.0 . . ?
C18 C17 H17 120.0 . . ?
C17 C18 C19 120.4(5) . . ?
C17 C18 H18 119.8 . . ?
C19 C18 H18 119.8 . . ?
C18 C19 C20 119.6(5) . . ?
C18 C19 H19 120.2 . . ?
C20 C19 H19 120.2 . . ?
C15 C20 C19 120.8(5) . . ?
C15 C20 H20 119.6 . . ?
C19 C20 H20 119.6 . . ?
C26 C21 C22 118.9(4) . . ?
C26 C21 P1 118.5(3) . . ?
C22 C21 P1 122.5(4) . . ?
C23 C22 C21 120.6(5) . . ?
C23 C22 H22 119.7 . . ?
C21 C22 H22 119.7 . . ?
C24 C23 C22 119.9(5) . . ?
C24 C23 H23 120.0 . . ?
C22 C23 H23 120.0 . . ?
C23 C24 C25 120.2(5) . . ?
C23 C24 H24 119.9 . . ?
C25 C24 H24 119.9 . . ?
C26 C25 C24 119.5(5) . . ?
C26 C25 H25 120.2 . . ?
C24 C25 H25 120.2 . . ?
C25 C26 C21 120.8(4) . . ?
C25 C26 H26 119.6 . . ?
C21 C26 H26 119.6 . . ?
C28 C27 C32 118.5(5) . . ?
C28 C27 P1 123.5(4) . . ?
C32 C27 P1 117.9(4) . . ?
C27 C28 C29 120.6(5) . . ?
C27 C28 H28 119.7 . . ?
C29 C28 H28 119.7 . . ?
C30 C29 C28 119.6(5) . . ?
C30 C29 H29 120.2 . . ?
C28 C29 H29 120.2 . . ?
C29 C30 C31 120.8(5) . . ?
C29 C30 H30 119.6 . . ?
C31 C30 H30 119.6 . . ?
C32 C31 C30 119.4(5) . . ?
C32 C31 H31 120.3 . . ?
C30 C31 H31 120.3 . . ?
C31 C32 C27 120.9(5) . . ?
C31 C32 H32 119.5 . . ?
C27 C32 H32 119.5 . . ?
Cl1 C33 Cl2 111.6(4) . . ?
Cl1 C33 H33A 109.3 . . ?
Cl2 C33 H33A 109.3 . . ?
Cl1 C33 H33B 109.3 . . ?
Cl2 C33 H33B 109.3 . . ?
H33A C33 H33B 108.0 . . ?
Cl3 C34 Cl4 113.7(5) . . ?
Cl3 C34 H34A 108.8 . . ?
Cl4 C34 H34A 108.8 . . ?
Cl3 C34 H34B 108.8 . . ?
Cl4 C34 H34B 108.8 . . ?
H34A C34 H34B 107.7 . . ?

loop_
_geom_bond_atom_site_label_1
_geom_bond_atom_site_label_2
_geom_bond_distance
_geom_bond_site_symmetry_2
_geom_bond_publ_flag
Ir1 C14 1.830(5) . yes
Ir1 B1 2.220(5) . yes
Ir1 P1 2.4075(11) . yes
Ir1 S1 2.4192(11) . yes
Ir1 S2 2.4500(13) . yes
Ir1 H1 1.481(19) . ?
N1 C1 1.340(6) . ?
N1 C2 1.400(6) . ?
N1 B1 1.566(6) . yes
N2 C1 1.349(6) . ?
N2 C3 1.392(6) . ?
N2 C4 1.457(6) . ?
N3 C5 1.340(6) . ?
N3 C6 1.392(6) . ?
N3 B1 1.566(6) . yes
N4 C5 1.348(6) . ?
N4 C7 1.388(6) . ?
N4 C8 1.466(6) . ?
N5 C9 1.362(6) . ?
N5 N6 1.381(5) . ?
N5 B1 1.534(6) . yes
N6 C11 1.321(6) . ?
O1 C14 1.156(6) . ?
P1 C15 1.826(5) . ?
P1 C27 1.831(5) . ?
P1 C21 1.834(5) . ?
S1 C1 1.712(5) . ?
S2 C5 1.710(5) . ?
C2 C3 1.341(7) . ?
C2 H2 0.9500 . ?
C3 H3 0.9500 . ?
C4 H4A 0.9800 . ?
C4 H4B 0.9800 . ?
C4 H4C 0.9800 . ?
C6 C7 1.348(7) . ?
C6 H6 0.9500 . ?
C7 H7 0.9500 . ?
C8 H8A 0.9800 . ?
C8 H8B 0.9800 . ?
C8 H8C 0.9800 . ?
C9 C10 1.379(7) . ?
C9 C12 1.504(7) . ?
C10 C11 1.396(7) . ?
C10 H10 0.9500 . ?
C11 C13 1.503(6) . ?
C12 H12A 0.9800 . ?
C12 H12B 0.9800 . ?
C12 H12C 0.9800 . ?
C13 H13A 0.9800 . ?
C13 H13B 0.9800 . ?
C13 H13C 0.9800 . ?
C15 C20 1.380(7) . ?
C15 C16 1.415(7) . ?
C16 C17 1.370(7) . ?
C16 H16 0.9500 . ?
C17 C18 1.384(8) . ?
C17 H17 0.9500 . ?
C18 C19 1.385(8) . ?
C18 H18 0.9500 . ?
C19 C20 1.394(7) . ?
C19 H19 0.9500 . ?
C20 H20 0.9500 . ?
C21 C26 1.392(7) . ?
C21 C22 1.395(6) . ?
C22 C23 1.387(7) . ?
C22 H22 0.9500 . ?
C23 C24 1.381(7) . ?
C23 H23 0.9500 . ?
C24 C25 1.395(7) . ?
C24 H24 0.9500 . ?
C25 C26 1.386(6) . ?
C25 H25 0.9500 . ?
C26 H26 0.9500 . ?
C27 C28 1.394(7) . ?
C27 C32 1.397(7) . ?
C28 C29 1.400(7) . ?
C28 H28 0.9500 . ?
C29 C30 1.370(8) . ?
C29 H29 0.9500 . ?
C30 C31 1.391(8) . ?
C30 H30 0.9500 . ?
C31 C32 1.387(8) . ?
C31 H31 0.9500 . ?
C32 H32 0.9500 . ?
C33 Cl1 1.762(9) . ?
C33 Cl2 1.772(8) . ?
C33 H33A 0.9900 . ?
C33 H33B 0.9900 . ?
C34 Cl3 1.724(7) . ?
C34 Cl4 1.741(8) . ?
C34 H34A 0.9900 . ?
C34 H34B 0.9900 . ?

loop_
_geom_torsion_atom_site_label_1
_geom_torsion_atom_site_label_2
_geom_torsion_atom_site_label_3
_geom_torsion_atom_site_label_4
_geom_torsion
_geom_torsion_site_symmetry_1
_geom_torsion_site_symmetry_2
_geom_torsion_site_symmetry_3
_geom_torsion_site_symmetry_4
_geom_torsion_publ_flag
C9 N5 N6 C11 -0.9(5) . . . . ?
B1 N5 N6 C11 -170.9(4) . . . . ?
C14 Ir1 P1 C15 16.7(3) . . . . ?
B1 Ir1 P1 C15 -148.4(18) . . . . ?
S1 Ir1 P1 C15 -155.34(18) . . . . ?
S2 Ir1 P1 C15 112.15(18) . . . . ?
C14 Ir1 P1 C27 -103.7(2) . . . . ?
B1 Ir1 P1 C27 91.1(18) . . . . ?
S1 Ir1 P1 C27 84.18(18) . . . . ?
S2 Ir1 P1 C27 -8.33(18) . . . . ?
C14 Ir1 P1 C21 135.7(2) . . . . ?
B1 Ir1 P1 C21 -29.4(18) . . . . ?
S1 Ir1 P1 C21 -36.38(18) . . . . ?
S2 Ir1 P1 C21 -128.89(18) . . . . ?
C14 Ir1 S1 C1 30.8(8) . . . . ?
B1 Ir1 S1 C1 -10.8(2) . . . . ?
P1 Ir1 S1 C1 168.67(17) . . . . ?
S2 Ir1 S1 C1 -96.83(17) . . . . ?
C14 Ir1 S2 C5 -82.7(2) . . . . ?
B1 Ir1 S2 C5 2.9(2) . . . . ?
P1 Ir1 S2 C5 178.26(16) . . . . ?
S1 Ir1 S2 C5 88.03(16) . . . . ?
C9 N5 B1 N3 167.9(4) . . . . ?
N6 N5 B1 N3 -24.3(5) . . . . ?
C9 N5 B1 N1 54.3(6) . . . . ?
N6 N5 B1 N1 -138.0(4) . . . . ?
C9 N5 B1 Ir1 -69.1(6) . . . . ?
N6 N5 B1 Ir1 98.7(4) . . . . yes
C5 N3 B1 N5 134.7(4) . . . . ?
C6 N3 B1 N5 -53.3(6) . . . . ?
C5 N3 B1 N1 -109.6(4) . . . . ?
C6 N3 B1 N1 62.4(5) . . . . ?
C5 N3 B1 Ir1 4.8(5) . . . . ?
C6 N3 B1 Ir1 176.8(4) . . . . ?
C1 N1 B1 N5 -150.6(4) . . . . ?
C2 N1 B1 N5 43.7(7) . . . . ?
C1 N1 B1 N3 94.3(5) . . . . ?
C2 N1 B1 N3 -71.4(6) . . . . ?
C1 N1 B1 Ir1 -20.3(5) . . . . ?
C2 N1 B1 Ir1 174.0(4) . . . . ?
C14 Ir1 B1 N5 -32.1(4) . . . . ?
P1 Ir1 B1 N5 133.2(16) . . . . ?
S1 Ir1 B1 N5 140.2(3) . . . . ?
S2 Ir1 B1 N5 -127.0(3) . . . . ?
C14 Ir1 B1 N3 90.9(3) . . . . ?
P1 Ir1 B1 N3 -103.9(17) . . . . ?
S1 Ir1 B1 N3 -96.9(3) . . . . ?
S2 Ir1 B1 N3 -4.1(3) . . . . ?
C14 Ir1 B1 N1 -156.0(4) . . . . ?
P1 Ir1 B1 N1 9(2) . . . . ?
S1 Ir1 B1 N1 16.2(3) . . . . ?
S2 Ir1 B1 N1 109.1(3) . . . . ?
C2 N1 C1 N2 -1.0(6) . . . . ?
B1 N1 C1 N2 -169.4(4) . . . . ?
C2 N1 C1 S1 179.7(4) . . . . ?
B1 N1 C1 S1 11.3(7) . . . . ?
C3 N2 C1 N1 0.9(6) . . . . ?
C4 N2 C1 N1 -178.5(5) . . . . ?
C3 N2 C1 S1 -179.8(4) . . . . ?
C4 N2 C1 S1 0.8(8) . . . . ?
Ir1 S1 C1 N1 3.5(4) . . . . ?
Ir1 S1 C1 N2 -175.7(4) . . . . ?
C1 N1 C2 C3 0.7(6) . . . . ?
B1 N1 C2 C3 168.0(5) . . . . ?
N1 C2 C3 N2 -0.2(6) . . . . ?
C1 N2 C3 C2 -0.4(6) . . . . ?
C4 N2 C3 C2 178.9(5) . . . . ?
C6 N3 C5 N4 0.9(5) . . . . ?
B1 N3 C5 N4 174.2(4) . . . . ?
C6 N3 C5 S2 -175.5(3) . . . . ?
B1 N3 C5 S2 -2.2(6) . . . . ?
C7 N4 C5 N3 -0.8(5) . . . . ?
C8 N4 C5 N3 179.9(4) . . . . ?
C7 N4 C5 S2 175.6(4) . . . . ?
C8 N4 C5 S2 -3.7(7) . . . . ?
Ir1 S2 C5 N3 -1.4(4) . . . . ?
Ir1 S2 C5 N4 -177.2(4) . . . . ?
C5 N3 C6 C7 -0.6(5) . . . . ?
B1 N3 C6 C7 -173.6(4) . . . . ?
N3 C6 C7 N4 0.1(5) . . . . ?
C5 N4 C7 C6 0.4(5) . . . . ?
C8 N4 C7 C6 179.7(5) . . . . ?
N6 N5 C9 C10 0.6(5) . . . . ?
B1 N5 C9 C10 169.2(4) . . . . ?
N6 N5 C9 C12 -178.2(4) . . . . ?
B1 N5 C9 C12 -9.5(7) . . . . ?
N5 C9 C10 C11 -0.1(5) . . . . ?
C12 C9 C10 C11 178.6(5) . . . . ?
N5 N6 C11 C10 0.8(5) . . . . ?
N5 N6 C11 C13 -179.6(4) . . . . ?
C9 C10 C11 N6 -0.5(6) . . . . ?
C9 C10 C11 C13 180.0(5) . . . . ?
B1 Ir1 C14 O1 37(8) . . . . ?
P1 Ir1 C14 O1 -142(8) . . . . ?
S1 Ir1 C14 O1 -4(9) . . . . ?
S2 Ir1 C14 O1 123(8) . . . . ?
C27 P1 C15 C20 -117.0(4) . . . . ?
C21 P1 C15 C20 -10.6(5) . . . . ?
Ir1 P1 C15 C20 115.4(4) . . . . ?
C27 P1 C15 C16 65.2(4) . . . . ?
C21 P1 C15 C16 171.6(4) . . . . ?
Ir1 P1 C15 C16 -62.4(4) . . . . ?
C20 C15 C16 C17 1.9(7) . . . . ?
P1 C15 C16 C17 179.8(4) . . . . ?
C15 C16 C17 C18 -3.5(7) . . . . ?
C16 C17 C18 C19 2.2(8) . . . . ?
C17 C18 C19 C20 0.5(8) . . . . ?
C16 C15 C20 C19 0.8(7) . . . . ?
P1 C15 C20 C19 -177.0(4) . . . . ?
C18 C19 C20 C15 -2.1(8) . . . . ?
C15 P1 C21 C26 86.5(4) . . . . ?
C27 P1 C21 C26 -166.0(4) . . . . ?
Ir1 P1 C21 C26 -37.9(4) . . . . ?
C15 P1 C21 C22 -90.3(4) . . . . ?
C27 P1 C21 C22 17.2(5) . . . . ?
Ir1 P1 C21 C22 145.3(4) . . . . ?
C26 C21 C22 C23 1.4(7) . . . . ?
P1 C21 C22 C23 178.3(4) . . . . ?
C21 C22 C23 C24 -2.1(8) . . . . ?
C22 C23 C24 C25 1.8(8) . . . . ?
C23 C24 C25 C26 -0.7(8) . . . . ?
C24 C25 C26 C21 0.0(8) . . . . ?
C22 C21 C26 C25 -0.3(7) . . . . ?
P1 C21 C26 C25 -177.3(4) . . . . ?
C15 P1 C27 C28 3.5(4) . . . . ?
C21 P1 C27 C28 -103.6(4) . . . . ?
Ir1 P1 C27 C28 128.9(4) . . . . ?
C15 P1 C27 C32 -177.5(4) . . . . ?
C21 P1 C27 C32 75.5(4) . . . . ?
Ir1 P1 C27 C32 -52.0(4) . . . . ?
C32 C27 C28 C29 1.1(7) . . . . ?
P1 C27 C28 C29 -179.8(4) . . . . ?
C27 C28 C29 C30 -1.6(8) . . . . ?
C28 C29 C30 C31 0.9(8) . . . . ?
C29 C30 C31 C32 0.2(8) . . . . ?
C30 C31 C32 C27 -0.7(8) . . . . ?
C28 C27 C32 C31 0.0(7) . . . . ?
P1 C27 C32 C31 -179.1(4) . . . . ?
